data_7153536
loop_
_publ_author_name
'Scheuermann, J. Erik W.'
'Sibbons, Kevin F.'
'Benoit, David M.'
'Motevalli, Majid'
'Watkinson, Michael'

_publ_section_title
;
 The synthesis of unsymmetrically N-substituted chiral
 1,4,7-triazacyclononanesElectronic supplementary information (ESI)
 available: Molecular modelling methodology. Figs. S1?S4: Lowest energy
 conformation calculated for the protonated form of 6b, 6b&#xFFFD;HOAc,
 the protonated form of 6a and 6a&#xFFFD;HOAc. Figs. S5 and S6: Charge
 distribution calculated for the protonated forms of 6a and 6b. See
 http://www.rsc.org/suppdata/ob/b4/b409259g/
;
_journal_issue 18
_journal_name_full 'Organic &amp;  Biomolecular Chemistry'
_journal_page_first 2664
_journal_page_last 2670
_journal_paper_doi 10.1039/b409259g
_journal_volume 2
_journal_year 2004
_chemical_formula_sum 'C28 H41 N3 O5 S2'
_chemical_formula_weight 563.76
_chemical_name_systematic
;
?
;
_space_group_IT_number 19
_symmetry_cell_setting orthorhombic
_symmetry_space_group_name_Hall 'P 2ac 2ab'
_symmetry_space_group_name_H-M 'P 21 21 21'
_atom_sites_solution_hydrogens geom
_atom_sites_solution_primary direct
_atom_sites_solution_secondary difmap
_audit_creation_method SHELXL-97
_cell_angle_alpha 90.00
_cell_angle_beta 90.00
_cell_angle_gamma 90.00
_cell_formula_units_Z 4
_cell_length_a 7.47600(10)
_cell_length_b 14.3100(2)
_cell_length_c 26.3880(4)
_cell_measurement_temperature 120(2)
_cell_volume 2823.03(7)
_computing_cell_refinement 'DENZO and COLLECT'
_computing_data_collection
;
DENZO (Otwinowski and Minor, 1997
COLLECT (Hooft, 1998)
;
_computing_data_reduction 'DENZO and COLLECT'
_computing_molecular_graphics 'ORTEP3 for Windows - Farrugia, L. J. (1997) J. Appl. Cryst. 30, 565.'
_computing_publication_material 'WINGX, Farrugia, L. J. (1999) J. Appl. Cryst., 32, 837-838.'
_computing_structure_refinement 'SHELXL-97 (Sheldrick, 1997)'
_computing_structure_solution 'DIRDIF-99(P.T. Beurskens, 1999)'
_diffrn_ambient_temperature 120(2)
_diffrn_detector_area_resol_mean 7.77
_diffrn_measured_fraction_theta_full 0.993
_diffrn_measured_fraction_theta_max 0.993
_diffrn_measurement_device_type ' Enraf Nonius KappaCCd area detector'
_diffrn_measurement_method 'phi and Omega scans to fill Ewald sphere'
_diffrn_radiation_monochromator graphite
_diffrn_radiation_source 'Enraf Nonius fr591 rotating anode'
_diffrn_radiation_type MoK\a
_diffrn_radiation_wavelength 0.71073
_diffrn_reflns_av_R_equivalents 0.0654
_diffrn_reflns_av_sigmaI/netI 0.0641
_diffrn_reflns_limit_h_max 9
_diffrn_reflns_limit_h_min -7
_diffrn_reflns_limit_k_max 18
_diffrn_reflns_limit_k_min -18
_diffrn_reflns_limit_l_max 34
_diffrn_reflns_limit_l_min -34
_diffrn_reflns_number 25309
_diffrn_reflns_theta_full 27.48
_diffrn_reflns_theta_max 27.48
_diffrn_reflns_theta_min 2.95
_exptl_absorpt_coefficient_mu 0.231
_exptl_absorpt_correction_T_max 0.99949
_exptl_absorpt_correction_T_min 0.94514
_exptl_absorpt_correction_type multi-scan
_exptl_absorpt_process_details
;
Using multiple and symmetry-related data measurements via the program
SORTAV
See R.H. Blessing, Acta Crysta (1995), A51, 33-38
;
_exptl_crystal_colour colourless
_exptl_crystal_density_diffrn 1.326
_exptl_crystal_density_meas ?
_exptl_crystal_density_method 'not measured'
_exptl_crystal_description rod
_exptl_crystal_F_000 1208
_exptl_crystal_size_max 0.42
_exptl_crystal_size_mid 0.08
_exptl_crystal_size_min 0.08
_refine_diff_density_max 0.251
_refine_diff_density_min -0.307
_refine_diff_density_rms 0.057
_refine_ls_abs_structure_details 'Flack H D (1983), Acta Cryst. A39, 876-881'
_refine_ls_abs_structure_Flack -0.02(6)
_refine_ls_extinction_coef 0.0042(6)
_refine_ls_extinction_expression Fc^*^=kFc[1+0.001xFc^2^\l^3^/sin(2\q)]^-1/4^
_refine_ls_extinction_method SHELXL
_refine_ls_goodness_of_fit_ref 0.999
_refine_ls_hydrogen_treatment mixed
_refine_ls_matrix_type full
_refine_ls_number_parameters 327
_refine_ls_number_reflns 6397
_refine_ls_number_restraints 0
_refine_ls_restrained_S_all 0.999
_refine_ls_R_factor_all 0.0619
_refine_ls_R_factor_gt 0.0419
_refine_ls_shift/su_max 0.011
_refine_ls_shift/su_mean 0.001
_refine_ls_structure_factor_coef Fsqd
_refine_ls_weighting_details 'calc w=1/[\s^2^(Fo^2^)+(0.0431P)^2^+0.5189P] where P=(Fo^2^+2Fc^2^)/3'
_refine_ls_weighting_scheme calc
_refine_ls_wR_factor_gt 0.0854
_refine_ls_wR_factor_ref 0.0931
_reflns_number_gt 5198
_reflns_number_total 6397
_reflns_threshold_expression >2sigma(I)
_cod_data_source_file b409259gsup1.cif
_cod_data_source_block valacmc2
_cod_depositor_comments
;
The following automatic conversions were performed:

'_symmetry_cell_setting' value 'Orthorhombic' changed to
'orthorhombic' according to
/home/saulius/struct/CIF-dictionaries/cif_core.dic dictionary named
'cif_core.dic' version 2.4.2 from
2011-04-26.

'_exptl_absorpt_correction_type' value 'Multi-scan'
changed to 'multi-scan' according to
/home/saulius/struct/CIF-dictionaries/cif_core.dic dictionary named
'cif_core.dic' version 2.4.2 from 2011-04-26.

Automatic conversion script
Id: cif_fix_values 1891 2012-01-12 08:04:46Z andrius 

The following automatic conversions were performed:

'_exptl_crystal_density_meas' value 'not measured' was changed to '?'
- the value is perceived as not measured.

Automatic conversion script
Id: cif_fix_values 3008 2015-01-20 13:52:24Z robertas 
;
_cod_original_sg_symbol_H-M P212121
_cod_database_code 7153536

loop_
_symmetry_equiv_pos_as_xyz
'x, y, z'
'-x+1/2, -y, z+1/2'
'x+1/2, -y+1/2, -z'
'-x, y+1/2, -z+1/2'

loop_
_atom_site_label
_atom_site_type_symbol
_atom_site_fract_x
_atom_site_fract_y
_atom_site_fract_z
_atom_site_U_iso_or_equiv
_atom_site_adp_type
_atom_site_occupancy
_atom_site_symmetry_multiplicity
_atom_site_calc_flag
_atom_site_refinement_flags
C1 C 0.9449(2) 0.71740(7) 0.15050(5) 0.0200(5) Uani 1 1 d G
C2 C 0.9657(2) 0.63631(9) 0.12210(4) 0.0230(5) Uani 1 1 d G
H2 H 0.9732 0.6398 0.0862 0.028 Uiso 1 1 calc R
C3 C 0.9755(2) 0.55010(8) 0.14621(5) 0.0263(6) Uani 1 1 d G
H3 H 0.9897 0.4947 0.1268 0.032 Uiso 1 1 calc R
C4 C 0.9645(2) 0.54498(8) 0.19872(5) 0.0265(5) Uani 1 1 d G
C5 C 0.9437(2) 0.62606(10) 0.22712(4) 0.0288(5) Uani 1 1 d G
H5 H 0.9362 0.6226 0.2630 0.035 Uiso 1 1 calc R
C6 C 0.9339(2) 0.71227(8) 0.20302(5) 0.0258(5) Uani 1 1 d G
H6 H 0.9196 0.7677 0.2224 0.031 Uiso 1 1 calc R
C7 C 0.9764(4) 0.44993(19) 0.22445(11) 0.0362(7) Uani 1 1 d .
H7A H 1.1011 0.4287 0.2246 0.054 Uiso 1 1 calc R
H7B H 0.9026 0.4048 0.2059 0.054 Uiso 1 1 calc R
H7C H 0.9332 0.4551 0.2594 0.054 Uiso 1 1 calc R
C8 C 0.4292(2) 1.23090(7) 0.15308(5) 0.0202(5) Uani 1 1 d G
C9 C 0.3819(2) 1.30338(9) 0.12067(4) 0.0245(5) Uani 1 1 d G
H9 H 0.3347 1.2899 0.0881 0.029 Uiso 1 1 calc R
C10 C 0.4037(2) 1.39563(8) 0.13599(5) 0.0278(5) Uani 1 1 d G
H10 H 0.3713 1.4452 0.1138 0.033 Uiso 1 1 calc R
C11 C 0.4727(2) 1.41539(7) 0.18370(6) 0.0255(5) Uani 1 1 d G
C12 C 0.5201(2) 1.34291(10) 0.21611(4) 0.0249(5) Uani 1 1 d G
H12 H 0.5673 1.3564 0.2487 0.030 Uiso 1 1 calc R
C13 C 0.4983(2) 1.25067(8) 0.20079(5) 0.0237(5) Uani 1 1 d G
H13 H 0.5307 1.2011 0.2229 0.028 Uiso 1 1 calc R
C14 C 0.4934(4) 1.51637(17) 0.20101(11) 0.0333(6) Uani 1 1 d .
H14A H 0.5553 1.5523 0.1747 0.050 Uiso 1 1 calc R
H14B H 0.5632 1.5182 0.2324 0.050 Uiso 1 1 calc R
H14C H 0.3750 1.5435 0.2070 0.050 Uiso 1 1 calc R
C15 C 0.6042(3) 0.82614(16) 0.07998(8) 0.0194(5) Uani 1 1 d .
H15 H 0.6766 0.8100 0.0494 0.023 Uiso 1 1 calc R
C16 C 0.4668(3) 0.89935(15) 0.06320(8) 0.0203(5) Uani 1 1 d .
H16A H 0.3637 0.8668 0.0477 0.024 Uiso 1 1 calc R
H16B H 0.4225 0.9327 0.0936 0.024 Uiso 1 1 calc R
C17 C 0.7082(3) 1.01545(16) 0.03527(9) 0.0218(5) Uani 1 1 d .
H17A H 0.7592 1.0336 0.0021 0.026 Uiso 1 1 calc R
H17B H 0.7921 0.9708 0.0513 0.026 Uiso 1 1 calc R
C18 C 0.6929(3) 1.10307(16) 0.06891(8) 0.0190(5) Uani 1 1 d .
H18 H 0.6094 1.1475 0.0517 0.023 Uiso 1 1 calc R
C19 C 0.7163(3) 1.02650(16) 0.15670(9) 0.0204(5) Uani 1 1 d .
H19A H 0.6968 1.0567 0.1900 0.024 Uiso 1 1 calc R
H19B H 0.8448 1.0325 0.1483 0.024 Uiso 1 1 calc R
C20 C 0.6698(3) 0.92247(16) 0.16125(8) 0.0204(5) Uani 1 1 d .
H20A H 0.7236 0.8978 0.1928 0.024 Uiso 1 1 calc R
H20B H 0.5384 0.9161 0.1643 0.024 Uiso 1 1 calc R
C21 C 0.5152(3) 0.73412(16) 0.09822(9) 0.0230(5) Uani 1 1 d .
H21 H 0.6147 0.6889 0.1044 0.028 Uiso 1 1 calc R
C22 C 0.3973(3) 0.69055(17) 0.05750(9) 0.0273(5) Uani 1 1 d .
H22A H 0.3764 0.6246 0.0655 0.041 Uiso 1 1 calc R
H22B H 0.4570 0.6954 0.0245 0.041 Uiso 1 1 calc R
H22C H 0.2826 0.7236 0.0562 0.041 Uiso 1 1 calc R
C23 C 0.4147(3) 0.74392(16) 0.14864(8) 0.0247(5) Uani 1 1 d .
H23A H 0.3332 0.7974 0.1468 0.037 Uiso 1 1 calc R
H23B H 0.5008 0.7537 0.1761 0.037 Uiso 1 1 calc R
H23C H 0.3460 0.6869 0.1552 0.037 Uiso 1 1 calc R
C24 C 0.4284(3) 1.00771(16) -0.00946(8) 0.0250(5) Uani 1 1 d .
C25 C 0.2391(4) 0.97268(19) -0.01399(10) 0.0325(6) Uani 1 1 d .
H25A H 0.1784 1.0057 -0.0416 0.049 Uiso 1 1 calc R
H25B H 0.1754 0.9840 0.0179 0.049 Uiso 1 1 calc R
H25C H 0.2403 0.9055 -0.0212 0.049 Uiso 1 1 calc R
C26 C 0.8748(3) 1.15245(17) 0.07436(8) 0.0224(5) Uani 1 1 d .
H26 H 0.9647 1.1049 0.0854 0.027 Uiso 1 1 calc R
C27 C 0.9364(3) 1.19264(17) 0.02339(8) 0.0289(6) Uani 1 1 d .
H27A H 0.9465 1.1420 -0.0015 0.043 Uiso 1 1 calc R
H27B H 1.0530 1.2229 0.0276 0.043 Uiso 1 1 calc R
H27C H 0.8489 1.2387 0.0115 0.043 Uiso 1 1 calc R
C28 C 0.8713(3) 1.23033(18) 0.11394(9) 0.0306(6) Uani 1 1 d .
H28A H 0.7792 1.2761 0.1049 0.046 Uiso 1 1 calc R
H28B H 0.9883 1.2612 0.1150 0.046 Uiso 1 1 calc R
H28C H 0.8443 1.2037 0.1473 0.046 Uiso 1 1 calc R
N1 N 0.7315(2) 0.86505(13) 0.11828(7) 0.0203(4) Uani 1 1 d .
N2 N 0.6113(2) 1.07672(12) 0.11820(7) 0.0186(4) Uani 1 1 d .
N3 N 0.5356(2) 0.96851(13) 0.02694(7) 0.0196(4) Uani 1 1 d .
O1 O 1.0351(2) 0.89176(11) 0.15004(6) 0.0277(4) Uani 1 1 d .
O2 O 0.9904(2) 0.81079(12) 0.06803(6) 0.0268(4) Uani 1 1 d .
O3 O 0.3555(2) 1.05991(11) 0.17578(6) 0.0277(4) Uani 1 1 d .
O4 O 0.3071(2) 1.11520(12) 0.08729(6) 0.0268(4) Uani 1 1 d .
O5 O 0.4847(2) 1.06929(12) -0.03774(6) 0.0328(4) Uani 1 1 d .
S1 S 0.93664(7) 0.82703(4) 0.11955(2) 0.02099(13) Uani 1 1 d .
S2 S 0.41195(7) 1.11413(4) 0.13270(2) 0.02115(14) Uani 1 1 d .

loop_
_atom_site_aniso_label
_atom_site_aniso_U_11
_atom_site_aniso_U_22
_atom_site_aniso_U_33
_atom_site_aniso_U_23
_atom_site_aniso_U_13
_atom_site_aniso_U_12
C1 0.0116(11) 0.0267(12) 0.0218(11) 0.0025(9) -0.0005(9) 0.0025(9)
C2 0.0192(12) 0.0275(12) 0.0222(12) 0.0004(10) -0.0008(9) 0.0020(9)
C3 0.0219(13) 0.0264(13) 0.0306(14) -0.0028(10) -0.0019(10) -0.0002(10)
C4 0.0169(12) 0.0317(13) 0.0311(14) 0.0072(11) -0.0024(10) -0.0015(10)
C5 0.0278(13) 0.0370(15) 0.0217(12) 0.0046(11) -0.0012(10) 0.0021(11)
C6 0.0235(12) 0.0297(13) 0.0240(12) -0.0015(10) -0.0008(10) 0.0059(10)
C7 0.0315(15) 0.0342(15) 0.0430(16) 0.0130(13) -0.0027(12) -0.0016(12)
C8 0.0158(11) 0.0225(12) 0.0222(11) -0.0028(9) 0.0038(9) 0.0033(9)
C9 0.0233(12) 0.0267(13) 0.0237(12) 0.0008(10) -0.0021(10) 0.0036(10)
C10 0.0293(13) 0.0253(12) 0.0288(13) 0.0073(11) 0.0008(11) 0.0073(11)
C11 0.0192(12) 0.0257(13) 0.0315(14) -0.0025(10) 0.0061(10) 0.0029(9)
C12 0.0220(13) 0.0305(13) 0.0221(12) -0.0049(10) 0.0039(9) 0.0018(10)
C13 0.0249(12) 0.0242(13) 0.0220(12) 0.0025(10) 0.0029(9) 0.0065(10)
C14 0.0336(15) 0.0231(13) 0.0433(16) -0.0005(12) 0.0040(12) 0.0021(10)
C15 0.0179(11) 0.0225(12) 0.0178(11) -0.0035(9) -0.0010(9) 0.0002(9)
C16 0.0175(12) 0.0192(12) 0.0242(12) 0.0001(9) -0.0016(9) 0.0020(9)
C17 0.0192(12) 0.0243(13) 0.0218(12) 0.0004(10) 0.0012(9) 0.0002(9)
C18 0.0147(11) 0.0230(12) 0.0194(12) 0.0025(10) 0.0020(8) 0.0022(9)
C19 0.0177(12) 0.0246(13) 0.0189(12) -0.0002(10) -0.0020(9) 0.0028(9)
C20 0.0158(11) 0.0264(13) 0.0190(12) 0.0002(10) 0.0013(9) 0.0007(9)
C21 0.0193(12) 0.0215(12) 0.0282(13) 0.0032(10) -0.0003(9) 0.0036(9)
C22 0.0237(13) 0.0245(13) 0.0336(13) -0.0037(11) -0.0008(10) 0.0022(10)
C23 0.0223(12) 0.0225(12) 0.0294(13) 0.0022(10) -0.0009(10) 0.0007(10)
C24 0.0312(14) 0.0210(12) 0.0226(12) -0.0053(10) -0.0029(11) 0.0025(11)
C25 0.0314(15) 0.0344(15) 0.0315(14) 0.0002(12) -0.0129(11) 0.0057(11)
C26 0.0188(12) 0.0245(13) 0.0239(12) 0.0012(10) -0.0004(9) 0.0001(9)
C27 0.0226(13) 0.0332(14) 0.0310(13) 0.0047(11) 0.0043(11) -0.0023(11)
C28 0.0242(13) 0.0337(14) 0.0339(14) -0.0038(12) 0.0009(10) -0.0080(11)
N1 0.0157(9) 0.0242(10) 0.0211(10) -0.0005(8) 0.0020(7) 0.0032(8)
N2 0.0158(9) 0.0217(10) 0.0184(9) 0.0015(8) 0.0008(8) 0.0017(7)
N3 0.0174(10) 0.0238(10) 0.0177(9) 0.0002(8) -0.0013(7) 0.0001(8)
O1 0.0181(8) 0.0261(9) 0.0388(10) 0.0011(8) -0.0037(7) -0.0011(7)
O2 0.0207(9) 0.0334(10) 0.0263(9) 0.0067(7) 0.0053(6) 0.0092(7)
O3 0.0232(9) 0.0269(10) 0.0330(10) 0.0016(8) 0.0112(7) -0.0005(7)
O4 0.0171(9) 0.0342(10) 0.0292(9) -0.0075(8) -0.0032(7) 0.0041(7)
O5 0.0431(11) 0.0282(10) 0.0272(10) 0.0049(8) -0.0085(8) -0.0009(8)
S1 0.0153(3) 0.0229(3) 0.0247(3) 0.0026(2) 0.0011(2) 0.0026(2)
S2 0.0156(3) 0.0225(3) 0.0254(3) -0.0025(2) 0.0024(2) 0.0009(2)

loop_
_atom_type_symbol
_atom_type_description
_atom_type_scat_dispersion_real
_atom_type_scat_dispersion_imag
_atom_type_scat_source
C C 0.0033 0.0016 'International Tables Vol C Tables 4.2.6.8 and 6.1.1.4'
H H 0.0000 0.0000 'International Tables Vol C Tables 4.2.6.8 and 6.1.1.4'
N N 0.0061 0.0033 'International Tables Vol C Tables 4.2.6.8 and 6.1.1.4'
O O 0.0106 0.0060 'International Tables Vol C Tables 4.2.6.8 and 6.1.1.4'
S S 0.1246 0.1234 'International Tables Vol C Tables 4.2.6.8 and 6.1.1.4'

loop_
_geom_angle_atom_site_label_1
_geom_angle_atom_site_label_2
_geom_angle_atom_site_label_3
_geom_angle
C2 C1 C6 120.0
C2 C1 S1 119.67(8)
C6 C1 S1 120.32(8)
C3 C2 C1 120.0
C3 C2 H2 120.0
C1 C2 H2 120.0
C2 C3 C4 120.0
C2 C3 H3 120.0
C4 C3 H3 120.0
C5 C4 C3 120.0
C5 C4 C7 120.78(14)
C3 C4 C7 119.21(14)
C4 C5 C6 120.0
C4 C5 H5 120.0
C6 C5 H5 120.0
C5 C6 C1 120.0
C5 C6 H6 120.0
C1 C6 H6 120.0
C4 C7 H7A 109.5
C4 C7 H7B 109.5
H7A C7 H7B 109.5
C4 C7 H7C 109.5
H7A C7 H7C 109.5
H7B C7 H7C 109.5
C9 C8 C13 120.0
C9 C8 S2 120.11(8)
C13 C8 S2 119.82(8)
C8 C9 C10 120.0
C8 C9 H9 120.0
C10 C9 H9 120.0
C9 C10 C11 120.0
C9 C10 H10 120.0
C11 C10 H10 120.0
C10 C11 C12 120.0
C10 C11 C14 120.15(14)
C12 C11 C14 119.84(14)
C13 C12 C11 120.0
C13 C12 H12 120.0
C11 C12 H12 120.0
C12 C13 C8 120.0
C12 C13 H13 120.0
C8 C13 H13 120.0
C11 C14 H14A 109.5
C11 C14 H14B 109.5
H14A C14 H14B 109.5
C11 C14 H14C 109.5
H14A C14 H14C 109.5
H14B C14 H14C 109.5
N1 C15 C16 111.55(18)
N1 C15 C21 112.29(17)
C16 C15 C21 112.48(18)
N1 C15 H15 106.7
C16 C15 H15 106.7
C21 C15 H15 106.7
N3 C16 C15 114.47(18)
N3 C16 H16A 108.6
C15 C16 H16A 108.6
N3 C16 H16B 108.6
C15 C16 H16B 108.6
H16A C16 H16B 107.6
N3 C17 C18 113.10(18)
N3 C17 H17A 109.0
C18 C17 H17A 109.0
N3 C17 H17B 109.0
C18 C17 H17B 109.0
H17A C17 H17B 107.8
N2 C18 C26 113.44(17)
N2 C18 C17 109.18(18)
C26 C18 C17 111.22(18)
N2 C18 H18 107.6
C26 C18 H18 107.6
C17 C18 H18 107.6
N2 C19 C20 114.06(18)
N2 C19 H19A 108.7
C20 C19 H19A 108.7
N2 C19 H19B 108.7
C20 C19 H19B 108.7
H19A C19 H19B 107.6
N1 C20 C19 114.20(18)
N1 C20 H20A 108.7
C19 C20 H20A 108.7
N1 C20 H20B 108.7
C19 C20 H20B 108.7
H20A C20 H20B 107.6
C22 C21 C23 111.46(19)
C22 C21 C15 112.13(18)
C23 C21 C15 113.66(19)
C22 C21 H21 106.3
C23 C21 H21 106.3
C15 C21 H21 106.3
C21 C22 H22A 109.5
C21 C22 H22B 109.5
H22A C22 H22B 109.5
C21 C22 H22C 109.5
H22A C22 H22C 109.5
H22B C22 H22C 109.5
C21 C23 H23A 109.5
C21 C23 H23B 109.5
H23A C23 H23B 109.5
C21 C23 H23C 109.5
H23A C23 H23C 109.5
H23B C23 H23C 109.5
O5 C24 N3 121.2(2)
O5 C24 C25 120.8(2)
N3 C24 C25 117.9(2)
C24 C25 H25A 109.5
C24 C25 H25B 109.5
H25A C25 H25B 109.5
C24 C25 H25C 109.5
H25A C25 H25C 109.5
H25B C25 H25C 109.5
C28 C26 C27 109.3(2)
C28 C26 C18 112.58(19)
C27 C26 C18 110.82(18)
C28 C26 H26 108.0
C27 C26 H26 108.0
C18 C26 H26 108.0
C26 C27 H27A 109.5
C26 C27 H27B 109.5
H27A C27 H27B 109.5
C26 C27 H27C 109.5
H27A C27 H27C 109.5
H27B C27 H27C 109.5
C26 C28 H28A 109.5
C26 C28 H28B 109.5
H28A C28 H28B 109.5
C26 C28 H28C 109.5
H28A C28 H28C 109.5
H28B C28 H28C 109.5
C20 N1 C15 121.85(17)
C20 N1 S1 117.73(15)
C15 N1 S1 119.29(14)
C19 N2 C18 120.64(17)
C19 N2 S2 119.09(14)
C18 N2 S2 119.87(14)
C24 N3 C16 121.82(19)
C24 N3 C17 115.52(19)
C16 N3 C17 121.13(18)
O1 S1 O2 119.53(10)
O1 S1 N1 106.27(10)
O2 S1 N1 107.34(9)
O1 S1 C1 107.25(9)
O2 S1 C1 106.47(8)
N1 S1 C1 109.79(9)
O4 S2 O3 120.42(10)
O4 S2 N2 107.91(9)
O3 S2 N2 106.06(10)
O4 S2 C8 106.60(9)
O3 S2 C8 106.97(9)
N2 S2 C8 108.45(9)

loop_
_geom_bond_atom_site_label_1
_geom_bond_atom_site_label_2
_geom_bond_distance
C1 C2 1.3900
C1 C6 1.3900
C1 S1 1.7698(11)
C2 C3 1.3900
C2 H2 0.9500
C3 C4 1.3900
C3 H3 0.9500
C4 C5 1.3900
C4 C7 1.523(3)
C5 C6 1.3900
C5 H5 0.9500
C6 H6 0.9500
C7 H7A 0.9800
C7 H7B 0.9800
C7 H7C 0.9800
C8 C9 1.3900
C8 C13 1.3900
C8 S2 1.7602(11)
C9 C10 1.3900
C9 H9 0.9500
C10 C11 1.3900
C10 H10 0.9500
C11 C12 1.3900
C11 C14 1.523(3)
C12 C13 1.3900
C12 H12 0.9500
C13 H13 0.9500
C14 H14A 0.9800
C14 H14B 0.9800
C14 H14C 0.9800
C15 N1 1.496(3)
C15 C16 1.532(3)
C15 C21 1.552(3)
C15 H15 1.0000
C16 N3 1.469(3)
C16 H16A 0.9900
C16 H16B 0.9900
C17 N3 1.472(3)
C17 C18 1.541(3)
C17 H17A 0.9900
C17 H17B 0.9900
C18 N2 1.485(3)
C18 C26 1.539(3)
C18 H18 1.0000
C19 N2 1.471(3)
C19 C20 1.533(3)
C19 H19A 0.9900
C19 H19B 0.9900
C20 N1 1.474(3)
C20 H20A 0.9900
C20 H20B 0.9900
C21 C22 1.523(3)
C21 C23 1.534(3)
C21 H21 1.0000
C22 H22A 0.9800
C22 H22B 0.9800
C22 H22C 0.9800
C23 H23A 0.9800
C23 H23B 0.9800
C23 H23C 0.9800
C24 O5 1.229(3)
C24 N3 1.371(3)
C24 C25 1.506(4)
C25 H25A 0.9800
C25 H25B 0.9800
C25 H25C 0.9800
C26 C28 1.528(3)
C26 C27 1.533(3)
C26 H26 1.0000
C27 H27A 0.9800
C27 H27B 0.9800
C27 H27C 0.9800
C28 H28A 0.9800
C28 H28B 0.9800
C28 H28C 0.9800
N1 S1 1.6272(18)
N2 S2 1.6292(18)
O1 S1 1.4308(17)
O2 S1 1.4366(16)
O3 S2 1.4397(17)
O4 S2 1.4318(16)
